data_2105744
loop_
_publ_author_name
'Mol\<canov, Kre\<simir'
'Babi\'c, Darko'
'Koji\'c-Prodi\'c, Biserka'
'Stare, Jernej'
'Maltar-Strme\<cki, Nadica'
'Andro\<s, Lidija'

_publ_section_title
;
 Spin-coupling in dimers of 2,3-dicyano-5,6-dichlorosemiquinone radical
 anions in the crystalline state
;
_journal_issue 1
_journal_name_full 'Acta Crystallographica Section B'
_journal_page_first 181
_journal_page_last 190
_journal_paper_doi 10.1107/S2052520613027170
_journal_volume 70
_journal_year 2014
_chemical_formula_moiety 'C8 H4 Cl2 Cs N2 O4'
_chemical_formula_sum 'C8 H4 Cl2 Cs N2 O4'
_chemical_formula_weight 395.94
_chemical_name_common CsDDQx2H2O
_space_group_IT_number 18
_symmetry_cell_setting orthorhombic
_symmetry_space_group_name_Hall 'P 2 2ab'
_symmetry_space_group_name_H-M 'P 21 21 2'
_atom_sites_solution_hydrogens geom
_atom_sites_solution_primary direct
_atom_sites_solution_secondary difmap
_audit_creation_method SHELXL-97
_cell_angle_alpha 90.00
_cell_angle_beta 90.00
_cell_angle_gamma 90.00
_cell_formula_units_Z 4
_cell_length_a 6.64620(10)
_cell_length_b 18.2212(3)
_cell_length_c 9.7758(2)
_cell_measurement_reflns_used 2948
_cell_measurement_temperature 293(2)
_cell_measurement_theta_max 75.46
_cell_measurement_theta_min 4.52
_cell_volume 1183.87(4)
_computing_cell_refinement CrysAlisPro
_computing_data_collection 'CrysAlisPro (Agilent, 2012)'
_computing_data_reduction CrysAlisPro
_computing_molecular_graphics
;
Ortep-3 for Windows (Farrugia, 2012) & Mercury (Macrae et al., 2006)
;
_computing_publication_material
;
WinGX (Farrugia, 2012) & PLATON (Spek, 2003)
;
_computing_structure_refinement 'SHELXL-97 (Sheldrick, 2008)'
_computing_structure_solution 'SHELXS-97 (Sheldrick, 2008)'
_diffrn_ambient_temperature 293(2)
_diffrn_measured_fraction_theta_full 0.993
_diffrn_measured_fraction_theta_max 0.994
_diffrn_measurement_device_type 'Oxford Diffraction Xcalibur CCD'
_diffrn_measurement_method '\w scans'
_diffrn_radiation_monochromator graphite
_diffrn_radiation_source 'fine-focus sealed tube'
_diffrn_radiation_type CuK\a
_diffrn_radiation_wavelength 1.5418
_diffrn_reflns_av_R_equivalents 0.0358
_diffrn_reflns_limit_h_max 8
_diffrn_reflns_limit_h_min -7
_diffrn_reflns_limit_k_max 12
_diffrn_reflns_limit_k_min -22
_diffrn_reflns_limit_l_max 12
_diffrn_reflns_limit_l_min -7
_diffrn_reflns_number 3678
_diffrn_reflns_theta_full 75.64
_diffrn_reflns_theta_max 75.64
_diffrn_reflns_theta_min 4.52
_diffrn_standards_number 0
_exptl_absorpt_coefficient_mu 28.640
_exptl_absorpt_correction_T_max 1.000
_exptl_absorpt_correction_T_min 0.500
_exptl_absorpt_correction_type multi-scan
_exptl_absorpt_process_details 'CrysAlisPro (Agilent, 2012)'
_exptl_crystal_colour 'dark red'
_exptl_crystal_density_diffrn 2.221
_exptl_crystal_density_method 'not measured'
_exptl_crystal_description prism
_exptl_crystal_F_000 748
_exptl_crystal_size_max 0.12
_exptl_crystal_size_mid 0.04
_exptl_crystal_size_min 0.03
_refine_diff_density_max 0.873
_refine_diff_density_min -0.872
_refine_ls_abs_structure_details 'Flack (1983)'
_refine_ls_abs_structure_Flack -0.016(8)
_refine_ls_extinction_method none
_refine_ls_goodness_of_fit_ref 1.066
_refine_ls_hydrogen_treatment constr
_refine_ls_matrix_type full
_refine_ls_number_parameters 154
_refine_ls_number_reflns 2232
_refine_ls_number_restraints 0
_refine_ls_restrained_S_all 1.066
_refine_ls_R_factor_all 0.0373
_refine_ls_R_factor_gt 0.0365
_refine_ls_shift/su_max 0.001
_refine_ls_shift/su_mean 0.000
_refine_ls_structure_factor_coef Fsqd
_refine_ls_weighting_details 'calc w=1/[\s^2^(Fo^2^)+(0.0570P)^2^] where P=(Fo^2^+2Fc^2^)/3'
_refine_ls_weighting_scheme calc
_refine_ls_wR_factor_gt 0.0918
_refine_ls_wR_factor_ref 0.0926
_reflns_number_gt 2176
_reflns_number_total 2232
_reflns_threshold_expression I>2\s(I)
_cod_data_source_file bi5007sup1.cif
_cod_data_source_block CsDDQx2H2O_293K
_cod_original_sg_symbol_Hall ' P 2 2ab'
_cod_database_code 2105744

loop_
_symmetry_equiv_pos_as_xyz
'x, y, z'
'-x, -y, z'
'x+1/2, -y+1/2, -z'
'-x+1/2, y+1/2, -z'

loop_
_atom_site_type_symbol
_atom_site_label
_atom_site_fract_x
_atom_site_fract_y
_atom_site_fract_z
_atom_site_U_iso_or_equiv
_atom_site_adp_type
_atom_site_calc_flag
_atom_site_refinement_flags
_atom_site_occupancy
_atom_site_symmetry_multiplicity
Cs Cs1 0.40430(6) 0.65307(2) 0.54107(3) 0.04063(13) Uani d . 1 1
Cl Cl1 0.1462(3) 0.70343(7) -0.11081(15) 0.0455(3) Uani d . 1 1
Cl Cl2 0.1451(3) 0.69924(7) 0.20835(14) 0.0455(4) Uani d . 1 1
O O1 0.1937(8) 0.5520(2) 0.3206(4) 0.0406(9) Uani d . 1 1
O O2 0.1891(8) 0.5573(2) -0.2341(4) 0.0398(9) Uani d . 1 1
O O3 0.7728(10) 0.5457(3) 0.5409(4) 0.0566(13) Uani d . 1 1
H H3A 0.7972 0.5137 0.6157 0.085 Uiso d R 1 1
H H3B 0.8098 0.5183 0.4622 0.085 Uiso d R 1 1
O O4 0.4248(10) 0.8126(3) 0.4318(6) 0.0591(13) Uani d . 1 1
H H4A 0.3857 0.8608 0.4581 0.089 Uiso d R 1 1
H H4B 0.4673 0.8167 0.3394 0.089 Uiso d R 1 1
N N1 0.3368(11) 0.3718(3) 0.2453(6) 0.0490(13) Uani d . 1 1
N N2 0.3331(12) 0.3774(3) -0.1748(6) 0.0498(14) Uani d . 1 1
C C1 0.1947(9) 0.5528(3) 0.1941(5) 0.0307(10) Uani d . 1 1
C C2 0.2313(8) 0.4871(3) 0.1120(5) 0.0283(10) Uani d . 1 1
C C3 0.2309(8) 0.4891(3) -0.0302(4) 0.0272(9) Uani d . 1 1
C C4 0.1926(9) 0.5556(3) -0.1070(5) 0.0299(10) Uani d . 1 1
C C5 0.1666(9) 0.6225(3) -0.0231(5) 0.0312(10) Uani d . 1 1
C C6 0.1654(9) 0.6204(3) 0.1136(5) 0.0316(10) Uani d . 1 1
C C7 0.2879(10) 0.4224(3) 0.1858(5) 0.0340(11) Uani d . 1 1
C C8 0.2838(9) 0.4260(3) -0.1091(5) 0.0339(11) Uani d . 1 1

loop_
_atom_site_aniso_label
_atom_site_aniso_U_11
_atom_site_aniso_U_22
_atom_site_aniso_U_33
_atom_site_aniso_U_12
_atom_site_aniso_U_13
_atom_site_aniso_U_23
Cs1 0.04436(19) 0.04621(19) 0.03132(16) -0.00106(15) -0.00285(13) 0.00398(13)
Cl1 0.0671(10) 0.0318(6) 0.0376(6) -0.0027(6) -0.0018(7) 0.0095(5)
Cl2 0.0639(10) 0.0334(6) 0.0391(6) 0.0017(6) -0.0045(7) -0.0113(5)
O1 0.060(3) 0.0421(19) 0.0197(14) -0.006(2) -0.0007(16) -0.0039(14)
O2 0.056(3) 0.0421(19) 0.0209(14) -0.007(2) 0.0045(17) 0.0029(14)
O3 0.093(4) 0.046(2) 0.0304(18) 0.011(3) 0.004(2) -0.0017(18)
O4 0.069(3) 0.049(2) 0.059(3) 0.003(3) -0.004(3) 0.009(2)
N1 0.062(4) 0.046(3) 0.039(2) 0.005(3) -0.010(2) 0.007(2)
N2 0.064(4) 0.044(3) 0.042(2) 0.005(3) 0.009(3) -0.010(2)
C1 0.036(3) 0.035(2) 0.0211(19) -0.002(2) -0.0044(19) -0.0034(19)
C2 0.033(2) 0.030(2) 0.0216(18) -0.001(2) -0.0024(19) 0.0006(18)
C3 0.030(2) 0.032(2) 0.0198(17) -0.0019(19) 0.0008(19) -0.0010(18)
C4 0.037(3) 0.032(2) 0.0206(18) -0.006(2) 0.0012(19) -0.0004(18)
C5 0.035(2) 0.031(2) 0.028(2) -0.005(2) -0.002(2) 0.0011(19)
C6 0.037(3) 0.030(2) 0.028(2) -0.003(2) -0.002(2) -0.0033(19)
C7 0.041(3) 0.036(3) 0.025(2) 0.001(2) -0.004(2) -0.001(2)
C8 0.035(3) 0.038(3) 0.029(2) -0.001(2) 0.000(2) -0.001(2)

loop_
_atom_type_symbol
_atom_type_description
_atom_type_scat_dispersion_real
_atom_type_scat_dispersion_imag
_atom_type_scat_source
C C 0.0181 0.0091 'International Tables Vol C Tables 4.2.6.8 and 6.1.1.4'
H H 0.0000 0.0000 'International Tables Vol C Tables 4.2.6.8 and 6.1.1.4'
Cl Cl 0.3639 0.7018 'International Tables Vol C Tables 4.2.6.8 and 6.1.1.4'
Cs Cs -0.7457 7.9052 'International Tables Vol C Tables 4.2.6.8 and 6.1.1.4'
N N 0.0311 0.0180 'International Tables Vol C Tables 4.2.6.8 and 6.1.1.4'
O O 0.0492 0.0322 'International Tables Vol C Tables 4.2.6.8 and 6.1.1.4'

loop_
_geom_angle_atom_site_label_1
_geom_angle_atom_site_label_2
_geom_angle_atom_site_label_3
_geom_angle_site_symmetry_1
_geom_angle_site_symmetry_3
_geom_angle
O4 Cs1 O3 . . 123.42(16)
O4 Cs1 O2 . 1_556 141.25(14)
O3 Cs1 O2 . 1_556 90.53(13)
O4 Cs1 O1 . . 109.33(13)
O3 Cs1 O1 . . 88.96(13)
O2 Cs1 O1 1_556 . 87.24(10)
O4 Cs1 O4 . 3_466 83.75(14)
O3 Cs1 O4 . 3_466 152.12(14)
O2 Cs1 O4 1_556 3_466 66.76(13)
O1 Cs1 O4 . 3_466 74.58(14)
O4 Cs1 N2 . 2_666 114.88(15)
O3 Cs1 N2 . 2_666 59.11(14)
O2 Cs1 N2 1_556 2_666 64.11(15)
O1 Cs1 N2 . 2_666 134.77(13)
O4 Cs1 N2 3_466 2_666 118.50(17)
O4 Cs1 N1 . 2_665 79.03(15)
O3 Cs1 N1 . 2_665 61.33(13)
O2 Cs1 N1 1_556 2_665 138.62(12)
O1 Cs1 N1 . 2_665 64.28(14)
O4 Cs1 N1 3_466 2_665 126.20(16)
N2 Cs1 N1 2_666 2_665 115.02(16)
O4 Cs1 O4 . 3_566 79.42(13)
O3 Cs1 O4 . 3_566 49.01(14)
O2 Cs1 O4 1_556 3_566 119.44(13)
O1 Cs1 O4 . 3_566 126.08(13)
O4 Cs1 O4 3_466 3_566 156.87(18)
N2 Cs1 O4 2_666 3_566 56.78(15)
N1 Cs1 O4 2_665 3_566 65.81(15)
O4 Cs1 Cl2 . . 60.95(11)
O3 Cs1 Cl2 . . 119.68(8)
O2 Cs1 Cl2 1_556 . 121.15(9)
O1 Cs1 Cl2 . . 48.74(8)
O4 Cs1 Cl2 3_466 . 65.22(10)
N2 Cs1 Cl2 2_666 . 174.71(12)
N1 Cs1 Cl2 2_665 . 61.80(12)
O4 Cs1 Cl2 3_566 . 118.23(9)
O4 Cs1 O3 . 2_665 154.87(14)
O3 Cs1 O3 . 2_665 69.37(18)
O2 Cs1 O3 1_556 2_665 48.17(10)
O1 Cs1 O3 . 2_665 46.28(10)
O4 Cs1 O3 3_466 2_665 83.12(13)
N2 Cs1 O3 2_666 2_665 90.23(13)
N1 Cs1 O3 2_665 2_665 91.67(13)
O4 Cs1 O3 3_566 2_665 118.16(13)
Cl2 Cs1 O3 . 2_665 94.04(8)
O4 Cs1 Cl1 . 1_556 95.67(12)
O3 Cs1 Cl1 . 1_556 119.23(8)
O2 Cs1 Cl1 1_556 1_556 47.56(8)
O1 Cs1 Cl1 . 1_556 122.31(9)
O4 Cs1 Cl1 3_466 1_556 57.09(11)
N2 Cs1 Cl1 2_666 1_556 62.84(13)
N1 Cs1 Cl1 2_665 1_556 172.93(11)
O4 Cs1 Cl1 3_566 1_556 108.82(10)
Cl2 Cs1 Cl1 . 1_556 119.74(3)
O3 Cs1 Cl1 2_665 1_556 95.04(8)
O4 Cs1 Cl2 . 3_566 63.88(11)
O3 Cs1 Cl2 . 3_566 96.22(10)
O2 Cs1 Cl2 1_556 3_566 97.35(8)
O1 Cs1 Cl2 . 3_566 173.02(8)
O4 Cs1 Cl2 3_466 3_566 102.34(11)
N2 Cs1 Cl2 2_666 3_566 52.20(11)
N1 Cs1 Cl2 2_665 3_566 114.28(12)
O4 Cs1 Cl2 3_566 3_566 55.85(10)
Cl2 Cs1 Cl2 . 3_566 124.313(19)
O3 Cs1 Cl2 2_665 3_566 140.22(7)
Cl1 Cs1 Cl2 1_556 3_566 58.85(4)
C5 Cl1 Cs1 . 1_554 101.47(19)
C6 Cl2 Cs1 . . 104.05(19)
C6 Cl2 Cs1 . 3_466 158.7(2)
Cs1 Cl2 Cs1 . 3_466 78.68(3)
C1 O1 Cs1 . . 132.3(4)
C4 O2 Cs1 . 1_554 134.6(4)
Cs1 O3 Cs1 . 2_665 110.62(18)
Cs1 O3 H3A . . 121.1
Cs1 O3 H3A 2_665 . 57.9
Cs1 O3 H3B . . 122.1
Cs1 O3 H3B 2_665 . 65.2
H3A O3 H3B . . 104.8
Cs1 O4 Cs1 . 3_566 101.24(16)
Cs1 O4 Cs1 . 3_466 95.58(16)
Cs1 O4 Cs1 3_566 3_466 156.87(18)
Cs1 O4 H4A . . 139.5
Cs1 O4 H4A 3_566 . 93.9
Cs1 O4 H4A 3_466 . 63.1
Cs1 O4 H4B . . 114.5
Cs1 O4 H4B 3_566 . 76.8
Cs1 O4 H4B 3_466 . 110.4
H4A O4 H4B . . 105.4
C7 N1 Cs1 . 2_665 133.6(5)
C8 N2 Cs1 . 2_664 138.5(5)
O1 C1 C2 . . 122.7(5)
O1 C1 C6 . . 122.8(5)
C2 C1 C6 . . 114.5(4)
C3 C2 C7 . . 121.7(5)
C3 C2 C1 . . 121.7(5)
C7 C2 C1 . . 116.2(4)
C2 C3 C8 . . 121.2(5)
C2 C3 C4 . . 122.8(5)
C8 C3 C4 . . 115.9(4)
O2 C4 C3 . . 122.8(5)
O2 C4 C5 . . 122.1(5)
C3 C4 C5 . . 115.0(4)
C6 C5 C4 . . 122.1(5)
C6 C5 Cl1 . . 121.7(4)
C4 C5 Cl1 . . 116.2(4)
C5 C6 C1 . . 123.8(5)
C5 C6 Cl2 . . 121.1(4)
C1 C6 Cl2 . . 115.0(4)
N1 C7 C2 . . 178.4(7)
N2 C8 C3 . . 176.9(7)

loop_
_geom_bond_atom_site_label_1
_geom_bond_atom_site_label_2
_geom_bond_site_symmetry_2
_geom_bond_distance
Cs1 O4 . 3.100(5)
Cs1 O3 . 3.135(6)
Cs1 O2 1_556 3.150(4)
Cs1 O1 . 3.161(4)
Cs1 O4 3_466 3.258(7)
Cs1 N2 2_666 3.327(6)
Cs1 N1 2_665 3.395(6)
Cs1 O4 3_566 3.525(7)
Cs1 Cl2 . 3.7756(15)
Cs1 O3 2_665 3.808(5)
Cs1 Cl1 1_556 3.9198(16)
Cs1 Cl2 3_566 3.9752(14)
Cl1 C5 . 1.711(5)
Cl1 Cs1 1_554 3.9198(16)
Cl2 C6 . 1.714(5)
Cl2 Cs1 3_466 3.9752(14)
O1 C1 . 1.237(6)
O2 C4 . 1.243(6)
O2 Cs1 1_554 3.150(4)
O3 Cs1 2_665 3.808(5)
O3 H3A . 0.9499
O3 H3B . 0.9499
O4 Cs1 3_566 3.258(7)
O4 Cs1 3_466 3.525(7)
O4 H4A . 0.9500
O4 H4B . 0.9500
N1 C7 . 1.138(9)
N1 Cs1 2_665 3.395(6)
N2 C8 . 1.143(8)
N2 Cs1 2_664 3.327(6)
C1 C2 . 1.462(7)
C1 C6 . 1.475(7)
C2 C3 . 1.391(6)
C2 C7 . 1.432(7)
C3 C8 . 1.429(7)
C3 C4 . 1.448(7)
C4 C5 . 1.479(7)
C5 C6 . 1.337(7)

loop_
_geom_hbond_atom_site_label_D
_geom_hbond_atom_site_label_H
_geom_hbond_atom_site_label_A
_geom_hbond_site_symmetry_A
_geom_hbond_distance_DH
_geom_hbond_distance_HA
_geom_hbond_distance_DA
_geom_hbond_angle_DHA
O3 H3B O1 2_665 0.95 1.89 2.803(6) 161.5
O3 H3A O2 2_666 0.95 1.96 2.902(6) 172.3
O4 H4A O3 3_466 0.95 1.86 2.785(8) 163.1
O4 H4B Cl1 3_565 0.95 2.56 3.479(6) 163.4
O4 H4B N2 4 0.95 2.79 3.263(9) 111.5

loop_
_geom_torsion_atom_site_label_1
_geom_torsion_atom_site_label_2
_geom_torsion_atom_site_label_3
_geom_torsion_atom_site_label_4
_geom_torsion_site_symmetry_1
_geom_torsion_site_symmetry_4
_geom_torsion
O4 Cs1 Cl2 C6 . . 147.4(3)
O3 Cs1 Cl2 C6 . . 33.2(2)
O2 Cs1 Cl2 C6 1_556 . -77.7(2)
O1 Cs1 Cl2 C6 . . -24.9(2)
O4 Cs1 Cl2 C6 3_466 . -115.8(2)
N1 Cs1 Cl2 C6 2_665 . 54.4(2)
O4 Cs1 Cl2 C6 3_566 . 89.8(2)
O3 Cs1 Cl2 C6 2_665 . -35.3(2)
Cl1 Cs1 Cl2 C6 1_556 . -133.4(2)
Cl2 Cs1 Cl2 C6 3_566 . 155.9(2)
O4 Cs1 Cl2 Cs1 . 3_466 -54.30(14)
O3 Cs1 Cl2 Cs1 . 3_466 -168.42(12)
O2 Cs1 Cl2 Cs1 1_556 3_466 80.66(10)
O1 Cs1 Cl2 Cs1 . 3_466 133.43(13)
O4 Cs1 Cl2 Cs1 3_466 3_466 42.55(11)
N1 Cs1 Cl2 Cs1 2_665 3_466 -147.21(12)
O4 Cs1 Cl2 Cs1 3_566 3_466 -111.85(10)
O3 Cs1 Cl2 Cs1 2_665 3_466 123.06(9)
Cl1 Cs1 Cl2 Cs1 1_556 3_466 24.91(4)
Cl2 Cs1 Cl2 Cs1 3_566 3_466 -45.74(6)
O4 Cs1 O1 C1 . . 34.1(6)
O3 Cs1 O1 C1 . . -91.1(6)
O2 Cs1 O1 C1 1_556 . 178.3(6)
O4 Cs1 O1 C1 3_466 . 111.6(6)
N2 Cs1 O1 C1 2_666 . -133.3(5)
N1 Cs1 O1 C1 2_665 . -32.7(6)
O4 Cs1 O1 C1 3_566 . -56.7(6)
Cl2 Cs1 O1 C1 . . 41.3(5)
O3 Cs1 O1 C1 2_665 . -153.1(6)
Cl1 Cs1 O1 C1 1_556 . 144.4(5)
O4 Cs1 O3 Cs1 . 2_665 -155.64(14)
O2 Cs1 O3 Cs1 1_556 2_665 44.21(13)
O1 Cs1 O3 Cs1 . 2_665 -43.02(12)
O4 Cs1 O3 Cs1 3_466 2_665 9.9(3)
N2 Cs1 O3 Cs1 2_666 2_665 103.25(18)
N1 Cs1 O3 Cs1 2_665 2_665 -104.02(18)
O4 Cs1 O3 Cs1 3_566 2_665 174.2(2)
Cl2 Cs1 O3 Cs1 . 2_665 -82.71(12)
O3 Cs1 O3 Cs1 2_665 2_665 -0.05(13)
Cl1 Cs1 O3 Cs1 1_556 2_665 84.03(12)
Cl2 Cs1 O3 Cs1 3_566 2_665 141.66(9)
O3 Cs1 O4 Cs1 . 3_566 -23.3(2)
O2 Cs1 O4 Cs1 1_556 3_566 123.8(2)
O1 Cs1 O4 Cs1 . 3_566 -125.36(15)
O4 Cs1 O4 Cs1 3_466 3_566 163.4(2)
N2 Cs1 O4 Cs1 2_666 3_566 44.8(2)
N1 Cs1 O4 Cs1 2_665 3_566 -67.80(17)
O4 Cs1 O4 Cs1 3_566 3_566 -0.66(14)
Cl2 Cs1 O4 Cs1 . 3_566 -131.51(18)
O3 Cs1 O4 Cs1 2_665 3_566 -137.7(3)
Cl1 Cs1 O4 Cs1 1_556 3_566 107.48(13)
Cl2 Cs1 O4 Cs1 3_566 3_566 56.36(11)
O3 Cs1 O4 Cs1 . 3_466 172.62(11)
O2 Cs1 O4 Cs1 1_556 3_466 -40.2(3)
O1 Cs1 O4 Cs1 . 3_466 70.59(16)
O4 Cs1 O4 Cs1 3_466 3_466 -0.64(14)
N2 Cs1 O4 Cs1 2_666 3_466 -119.21(17)
N1 Cs1 O4 Cs1 2_665 3_466 128.15(17)
O4 Cs1 O4 Cs1 3_566 3_466 -164.7(2)
Cl2 Cs1 O4 Cs1 . 3_466 64.44(11)
O3 Cs1 O4 Cs1 2_665 3_466 58.2(4)
Cl1 Cs1 O4 Cs1 1_556 3_466 -56.57(11)
Cl2 Cs1 O4 Cs1 3_566 3_466 -107.69(14)
Cs1 O1 C1 C2 . . 131.7(5)
Cs1 O1 C1 C6 . . -46.3(9)
O1 C1 C2 C3 . . 179.7(6)
C6 C1 C2 C3 . . -2.0(8)
O1 C1 C2 C7 . . -6.5(9)
C6 C1 C2 C7 . . 171.7(5)
C7 C2 C3 C8 . . 1.2(9)
C1 C2 C3 C8 . . 174.5(5)
C7 C2 C3 C4 . . -174.1(5)
C1 C2 C3 C4 . . -0.7(9)
Cs1 O2 C4 C3 1_554 . -127.6(5)
Cs1 O2 C4 C5 1_554 . 49.7(9)
C2 C3 C4 O2 . . -178.8(6)
C8 C3 C4 O2 . . 5.7(8)
C2 C3 C4 C5 . . 3.8(8)
C8 C3 C4 C5 . . -171.7(5)
O2 C4 C5 C6 . . 178.3(6)
C3 C4 C5 C6 . . -4.3(9)
O2 C4 C5 Cl1 . . -3.7(8)
C3 C4 C5 Cl1 . . 173.7(4)
Cs1 Cl1 C5 C6 1_554 . 155.6(5)
Cs1 Cl1 C5 C4 1_554 . -22.4(5)
C4 C5 C6 C1 . . 1.7(10)
Cl1 C5 C6 C1 . . -176.2(4)
C4 C5 C6 Cl2 . . 177.4(4)
Cl1 C5 C6 Cl2 . . -0.5(9)
O1 C1 C6 C5 . . 179.8(7)
C2 C1 C6 C5 . . 1.5(9)
O1 C1 C6 Cl2 . . 3.8(8)
C2 C1 C6 Cl2 . . -174.4(4)
Cs1 Cl2 C6 C5 . . -152.9(5)
Cs1 Cl2 C6 C5 3_466 . 112.3(6)
Cs1 Cl2 C6 C1 . . 23.2(5)
Cs1 Cl2 C6 C1 3_466 . -71.7(7)
